data_7719478
loop_
_publ_author_name
'Karata&#x15f;, Mert Olgun'
'Hinojosa, Diego R.'
'Passarelli, Vincenzo'
'Oro, Luis A.'
'P&#xe9;rez-Torrente, Jes&#xfa;s J'
'Castarlenas, Ricardo'

_publ_section_title
;
 Rhodium(I) complexes with proton-responsive anionic tethered
 N-heterocyclic carbene ligands: synthesis and application in alkyne
 dimerization.
;
_journal_issue 40
_journal_name_full 'Dalton transactions (Cambridge, England : 2003)'
_journal_page_first 15306
_journal_page_last 15319
_journal_paper_doi 10.1039/d5dt01516b
_journal_volume 54
_journal_year 2025
_chemical_formula_moiety 'C20 H24 N3 O, C H Cl3, Br'
_chemical_formula_sum 'C21 H25 Br Cl3 N3 O'
_chemical_formula_weight 521.70
_space_group_crystal_system monoclinic
_space_group_IT_number 14
_space_group_name_Hall '-P 2yn'
_space_group_name_H-M_alt 'P 1 21/n 1'
_atom_sites_solution_hydrogens geom
_atom_sites_solution_primary heavy
_atom_sites_solution_secondary difmap
_audit_creation_method SHELXL-2014/7
_audit_update_record
;
2025-06-13 deposited with the CCDC.	2025-09-19 downloaded from the CCDC.
;
_cell_angle_alpha 90
_cell_angle_beta 100.042(2)
_cell_angle_gamma 90
_cell_formula_units_Z 4
_cell_length_a 11.9779(6)
_cell_length_b 14.1815(7)
_cell_length_c 14.4172(9)
_cell_measurement_reflns_used 9963
_cell_measurement_temperature 100(2)
_cell_measurement_theta_max 28.632
_cell_measurement_theta_min 2.430
_cell_volume 2411.5(2)
_computing_cell_refinement 'SAINT V8.40B (Bruker AXS, 2016) in APEX4'
_computing_data_collection 'SAINT V8.40B (Bruker AXS, 2016) in APEX4'
_computing_data_reduction 'SAINT V8.40B (Bruker AXS, 2016) in APEX4'
_computing_molecular_graphics 'ORTEP-3 (Farrugia, 2012)'
_computing_publication_material 'XCIF program, PLATON(Spek, 1998)'
_computing_structure_refinement 'SHELXL-2018/3 (Sheldrick, 2018)'
_computing_structure_solution 'SHELXS-2013 (Sheldrick, 2013)'
_diffrn_ambient_temperature 100(2)
_diffrn_measured_fraction_theta_full 1.000
_diffrn_measured_fraction_theta_max 1.000
_diffrn_measurement_device_type 'Bruker D8 VENTURE'
_diffrn_measurement_method '\w and \p scans'
_diffrn_radiation_type MoK\a
_diffrn_radiation_wavelength 0.71073
_diffrn_reflns_av_R_equivalents 0.0486
_diffrn_reflns_av_unetI/netI 0.0224
_diffrn_reflns_Laue_measured_fraction_full 1.000
_diffrn_reflns_Laue_measured_fraction_max 1.000
_diffrn_reflns_limit_h_max 15
_diffrn_reflns_limit_h_min -15
_diffrn_reflns_limit_k_max 18
_diffrn_reflns_limit_k_min -18
_diffrn_reflns_limit_l_max 16
_diffrn_reflns_limit_l_min -18
_diffrn_reflns_number 64512
_diffrn_reflns_point_group_measured_fraction_full 1.000
_diffrn_reflns_point_group_measured_fraction_max 1.000
_diffrn_reflns_theta_full 25.000
_diffrn_reflns_theta_max 27.101
_diffrn_reflns_theta_min 2.030
_diffrn_source 'Mo microsource'
_diffrn_standards_number 0
_exptl_absorpt_coefficient_mu 2.054
_exptl_absorpt_correction_T_max 0.7458
_exptl_absorpt_correction_T_min 0.6765
_exptl_absorpt_correction_type multi-scan
_exptl_absorpt_process_details
;
SADABS-2016/2 - Bruker AXS area detector scaling and absorption correction 
 --------------------------------------------------------------------------

 Reference: Krause, L., Herbst-Irmer, R., Sheldrick G.M. & Stalke D.,
 J. Appl. Cryst. 48 (2015) 3-10.
;
_exptl_crystal_colour colorless
_exptl_crystal_density_diffrn 1.437
_exptl_crystal_description prism
_exptl_crystal_F_000 1064
_exptl_crystal_size_max 0.150
_exptl_crystal_size_mid 0.120
_exptl_crystal_size_min 0.080
_refine_diff_density_max 0.953
_refine_diff_density_min -1.017
_refine_diff_density_rms 0.080
_refine_ls_extinction_method none
_refine_ls_goodness_of_fit_ref 1.061
_refine_ls_hydrogen_treatment constr
_refine_ls_matrix_type full
_refine_ls_number_parameters 294
_refine_ls_number_reflns 5318
_refine_ls_number_restraints 30
_refine_ls_restrained_S_all 1.077
_refine_ls_R_factor_all 0.0552
_refine_ls_R_factor_gt 0.0481
_refine_ls_shift/su_max 0.002
_refine_ls_shift/su_mean 0.000
_refine_ls_structure_factor_coef Fsqd
_refine_ls_weighting_details 'w=1/[\s^2^(Fo^2^)+(0.0497P)^2^+5.1084P] where P=(Fo^2^+2Fc^2^)/3'
_refine_ls_weighting_scheme calc
_refine_ls_wR_factor_gt 0.1201
_refine_ls_wR_factor_ref 0.1240
_reflns_Friedel_coverage 0.000
_reflns_number_gt 4627
_reflns_number_total 5318
_reflns_threshold_expression 'I > 2\s(I)'
_cod_data_source_file d5dt01516b2.cif
_cod_data_source_block cmpd_1_VPX281V_MERT
_cod_depositor_comments 'Adding full bibliography for 7719477--7719479.cif.'
_cod_original_sg_symbol_H-M 'P 21/n'
_cod_database_code 7719478
_shelx_shelxl_version_number 2014/7
_shelx_space_group_comment
;
The symmetry employed for this shelxl refinement is uniquely defined
by the following loop, which should always be used as a source of
symmetry information in preference to the above space-group names.
They are only intended as comments.
;

loop_
_space_group_symop_operation_xyz
'x, y, z'
'-x+1/2, y+1/2, -z+1/2'
'-x, -y, -z'
'x-1/2, -y-1/2, z-1/2'

loop_
_atom_site_label
_atom_site_type_symbol
_atom_site_fract_x
_atom_site_fract_y
_atom_site_fract_z
_atom_site_U_iso_or_equiv
_atom_site_adp_type
_atom_site_occupancy
_atom_site_site_symmetry_order
_atom_site_calc_flag
_atom_site_refinement_flags_posn
_atom_site_refinement_flags_adp
_atom_site_refinement_flags_occupancy
_atom_site_disorder_assembly
_atom_site_disorder_group
C25A C 0.0260(6) 0.1576(5) 0.5048(6) 0.068(2) Uani 0.667(3) 1 d D . P A 1
H25A H 0.0020 0.1461 0.4358 0.082 Uiso 0.667(3) 1 calc R U P A 1
Cl1A Cl -0.0125(3) 0.0594(2) 0.5657(2) 0.1174(12) Uani 0.667(3) 1 d D . P A 1
Cl2A Cl 0.1741(2) 0.17072(18) 0.52828(18) 0.0680(6) Uiso 0.667(3) 1 d D . P A 1
Cl3A Cl -0.0443(2) 0.25596(18) 0.53493(18) 0.0907(8) Uani 0.667(3) 1 d D . P A 1
C25B C 0.0143(9) 0.2075(9) 0.4856(9) 0.059(4) Uani 0.333(3) 1 d D . P A 2
H25B H -0.0048 0.1668 0.4284 0.071 Uiso 0.333(3) 1 calc R U P A 2
Cl1B Cl 0.0192(3) 0.3242(3) 0.4511(3) 0.0723(12) Uani 0.333(3) 1 d D . P A 2
Cl2B Cl -0.0848(4) 0.1893(5) 0.5578(3) 0.106(2) Uani 0.333(3) 1 d D . P A 2
Cl3B Cl 0.1482(5) 0.1802(4) 0.5431(4) 0.0785(16) Uiso 0.333(3) 1 d D . P A 2
C1 C 0.3969(2) 0.3720(2) 0.2876(2) 0.0296(6) Uani 1 1 d . . . . .
H1 H 0.4193 0.4347 0.2766 0.035 Uiso 1 1 calc R U . . .
C3 C 0.4008(2) 0.2180(2) 0.3123(2) 0.0317(6) Uani 1 1 d . . . . .
H3 H 0.4274 0.1550 0.3216 0.038 Uiso 1 1 calc R U . . .
C4 C 0.2934(2) 0.2482(2) 0.3113(2) 0.0322(6) Uani 1 1 d . . . . .
H4 H 0.2304 0.2104 0.3195 0.039 Uiso 1 1 calc R U . . .
C6 C 0.5837(2) 0.2949(2) 0.2923(2) 0.0277(6) Uani 1 1 d . . . . .
C8 C 0.7371(3) 0.2018(2) 0.2937(2) 0.0331(7) Uani 1 1 d . . . . .
C9 C 0.8037(3) 0.2798(2) 0.2794(3) 0.0368(7) Uani 1 1 d . . . . .
H9 H 0.8813 0.2725 0.2746 0.044 Uiso 1 1 calc R U . . .
C10 C 0.7538(3) 0.3671(3) 0.2726(3) 0.0416(8) Uani 1 1 d . . . . .
H10 H 0.7971 0.4213 0.2635 0.050 Uiso 1 1 calc R U . . .
C11 C 0.6392(3) 0.3764(2) 0.2792(3) 0.0379(7) Uani 1 1 d . . . . .
H11 H 0.6023 0.4360 0.2747 0.046 Uiso 1 1 calc R U . . .
C13 C 0.1958(3) 0.4058(2) 0.2948(3) 0.0349(7) Uani 1 1 d . . . . .
C14 C 0.1865(3) 0.4535(3) 0.3782(3) 0.0504(9) Uani 1 1 d . . . . .
C15 C 0.0893(4) 0.5085(3) 0.3755(3) 0.0576(11) Uani 1 1 d . . . . .
H15 H 0.0792 0.5428 0.4301 0.069 Uiso 1 1 calc R U . . .
C16 C 0.0088(3) 0.5143(3) 0.2967(3) 0.0498(10) Uani 1 1 d . . . . .
H16 H -0.0563 0.5524 0.2972 0.060 Uiso 1 1 calc R U . . .
C17 C 0.0199(3) 0.4660(3) 0.2162(3) 0.0457(9) Uani 1 1 d . . . . .
H17 H -0.0379 0.4709 0.1622 0.055 Uiso 1 1 calc R U . . .
C18 C 0.1152(3) 0.4097(2) 0.2124(3) 0.0384(7) Uani 1 1 d . . . . .
C19 C 0.2770(4) 0.4497(4) 0.4666(3) 0.0699(14) Uani 1 1 d . . . . .
H19 H 0.3296 0.3965 0.4598 0.084 Uiso 1 1 calc R U . . .
C20 C 0.3446(4) 0.5412(6) 0.4744(4) 0.095(2) Uani 1 1 d . . . . .
H20A H 0.3864 0.5455 0.4218 0.143 Uiso 1 1 calc R U . . .
H20B H 0.3983 0.5420 0.5341 0.143 Uiso 1 1 calc R U . . .
H20C H 0.2928 0.5949 0.4722 0.143 Uiso 1 1 calc R U . . .
C21 C 0.2281(6) 0.4339(4) 0.5565(4) 0.0821(16) Uani 1 1 d . . . . .
H21A H 0.2901 0.4233 0.6095 0.123 Uiso 1 1 calc R U . . .
H21B H 0.1782 0.3786 0.5484 0.123 Uiso 1 1 calc R U . . .
H21C H 0.1846 0.4896 0.5691 0.123 Uiso 1 1 calc R U . . .
C22 C 0.1322(3) 0.3637(3) 0.1218(3) 0.0533(10) Uani 1 1 d . . . . .
H22 H 0.1957 0.3175 0.1373 0.064 Uiso 1 1 calc R U . . .
C23 C 0.1686(4) 0.4383(4) 0.0562(4) 0.0749(15) Uani 1 1 d . . . . .
H23A H 0.1077 0.4846 0.0396 0.112 Uiso 1 1 calc R U . . .
H23B H 0.1841 0.4077 -0.0013 0.112 Uiso 1 1 calc R U . . .
H23C H 0.2373 0.4701 0.0881 0.112 Uiso 1 1 calc R U . . .
C24 C 0.0277(4) 0.3097(4) 0.0724(3) 0.0680(13) Uani 1 1 d . . . . .
H24A H 0.0040 0.2642 0.1163 0.102 Uiso 1 1 calc R U . . .
H24B H 0.0464 0.2761 0.0177 0.102 Uiso 1 1 calc R U . . .
H24C H -0.0342 0.3542 0.0516 0.102 Uiso 1 1 calc R U . . .
N2 N 0.46436(19) 0.29614(17) 0.29745(18) 0.0266(5) Uani 1 1 d . . . . .
N5 N 0.2930(2) 0.34438(18) 0.29582(18) 0.0286(5) Uani 1 1 d . . . . .
N7 N 0.6281(2) 0.20907(18) 0.30062(19) 0.0311(6) Uani 1 1 d . . . . .
Br Br 1.03294(2) 0.10630(2) 0.26233(2) 0.03379(11) Uani 1 1 d . . . . .
O12 O 0.77766(19) 0.11356(16) 0.3024(2) 0.0433(6) Uani 1 1 d . . . . .
H12 H 0.8453 0.1133 0.2939 0.065 Uiso 1 1 calc R U . . .

loop_
_atom_site_aniso_label
_atom_site_aniso_U_11
_atom_site_aniso_U_22
_atom_site_aniso_U_33
_atom_site_aniso_U_23
_atom_site_aniso_U_13
_atom_site_aniso_U_12
C25A 0.083(6) 0.068(5) 0.050(4) 0.012(4) 0.005(4) -0.024(4)
Cl1A 0.135(2) 0.1008(19) 0.1037(18) 0.0411(15) -0.0136(16) -0.0670(17)
Cl3A 0.0996(17) 0.0837(15) 0.0907(16) -0.0116(12) 0.0223(13) -0.0102(13)
C25B 0.060(8) 0.089(12) 0.032(7) 0.004(7) 0.023(6) -0.015(8)
Cl1B 0.066(2) 0.077(2) 0.077(2) 0.0041(19) 0.0177(18) 0.0126(18)
Cl2B 0.078(3) 0.187(6) 0.059(2) -0.014(3) 0.033(2) -0.064(3)
C1 0.0230(13) 0.0276(15) 0.0387(16) -0.0035(12) 0.0071(12) 0.0009(11)
C3 0.0240(14) 0.0312(15) 0.0406(17) 0.0006(13) 0.0079(12) 0.0013(12)
C4 0.0233(14) 0.0324(15) 0.0418(18) 0.0013(13) 0.0085(12) -0.0012(12)
C6 0.0181(13) 0.0329(15) 0.0327(15) -0.0054(12) 0.0061(11) 0.0005(11)
C8 0.0246(14) 0.0349(16) 0.0395(17) -0.0047(13) 0.0049(12) 0.0023(12)
C9 0.0210(14) 0.0381(17) 0.053(2) -0.0071(15) 0.0103(13) -0.0005(12)
C10 0.0274(16) 0.0369(18) 0.063(2) -0.0061(16) 0.0151(15) -0.0055(13)
C11 0.0276(15) 0.0295(16) 0.058(2) -0.0069(14) 0.0121(14) -0.0004(12)
C13 0.0218(14) 0.0357(17) 0.0493(19) 0.0045(14) 0.0115(13) 0.0068(12)
C14 0.043(2) 0.055(2) 0.055(2) -0.0051(18) 0.0157(17) 0.0159(17)
C15 0.049(2) 0.057(2) 0.072(3) -0.005(2) 0.025(2) 0.0177(19)
C16 0.0322(17) 0.0374(19) 0.085(3) 0.0166(19) 0.0244(19) 0.0116(14)
C17 0.0274(16) 0.0430(19) 0.066(2) 0.0189(18) 0.0062(16) 0.0030(14)
C18 0.0272(15) 0.0389(18) 0.049(2) 0.0105(15) 0.0067(14) 0.0025(13)
C19 0.061(3) 0.086(4) 0.063(3) -0.028(3) 0.013(2) 0.022(3)
C20 0.050(3) 0.190(7) 0.052(3) -0.008(4) 0.025(2) -0.023(4)
C21 0.122(5) 0.069(3) 0.054(3) -0.007(2) 0.012(3) -0.013(3)
C22 0.044(2) 0.067(3) 0.043(2) 0.0069(19) -0.0053(16) 0.0137(19)
C23 0.064(3) 0.106(4) 0.059(3) 0.009(3) 0.021(2) -0.009(3)
C24 0.078(3) 0.069(3) 0.050(3) 0.007(2) -0.010(2) -0.005(2)
N2 0.0183(11) 0.0292(12) 0.0327(13) -0.0029(10) 0.0054(9) 0.0009(9)
N5 0.0196(11) 0.0325(13) 0.0345(13) -0.0002(10) 0.0071(10) 0.0040(10)
N7 0.0203(11) 0.0328(13) 0.0405(15) -0.0020(11) 0.0059(10) 0.0001(10)
Br 0.02398(16) 0.03135(17) 0.0485(2) -0.00303(13) 0.01305(12) 0.00019(12)
O12 0.0228(11) 0.0366(13) 0.0719(18) 0.0017(12) 0.0121(11) 0.0057(9)

loop_
_atom_type_symbol
_atom_type_description
_atom_type_scat_dispersion_real
_atom_type_scat_dispersion_imag
_atom_type_scat_source
C C 0.0033 0.0016 'International Tables Vol C Tables 4.2.6.8 and 6.1.1.4'
H H 0.0000 0.0000 'International Tables Vol C Tables 4.2.6.8 and 6.1.1.4'
N N 0.0061 0.0033 'International Tables Vol C Tables 4.2.6.8 and 6.1.1.4'
Cl Cl 0.1484 0.1585 'International Tables Vol C Tables 4.2.6.8 and 6.1.1.4'
Br Br -0.2901 2.4595 'International Tables Vol C Tables 4.2.6.8 and 6.1.1.4'
O O 0.0106 0.0060 'International Tables Vol C Tables 4.2.6.8 and 6.1.1.4'

loop_
_geom_angle_atom_site_label_1
_geom_angle_atom_site_label_2
_geom_angle_atom_site_label_3
_geom_angle
_geom_angle_site_symmetry_1
_geom_angle_site_symmetry_3
_geom_angle_publ_flag
Cl3A C25A Cl1A 109.5(5) . . ?
Cl3A C25A Cl2A 112.8(4) . . ?
Cl1A C25A Cl2A 109.4(4) . . ?
Cl3B C25B Cl2B 111.0(7) . . ?
Cl3B C25B Cl1B 106.2(7) . . ?
Cl2B C25B Cl1B 112.1(7) . . ?
N5 C1 N2 108.1(3) . . ?
C4 C3 N2 107.1(3) . . ?
C3 C4 N5 106.9(3) . . ?
N7 C6 C11 126.5(3) . . ?
N7 C6 N2 113.0(3) . . ?
C11 C6 N2 120.5(3) . . ?
N7 C8 O12 114.2(3) . . ?
N7 C8 C9 122.8(3) . . ?
O12 C8 C9 123.0(3) . . ?
C10 C9 C8 118.1(3) . . ?
C9 C10 C11 120.2(3) . . ?
C6 C11 C10 115.9(3) . . ?
C18 C13 C14 124.4(3) . . ?
C18 C13 N5 117.9(3) . . ?
C14 C13 N5 117.7(3) . . ?
C15 C14 C13 115.9(4) . . ?
C15 C14 C19 120.7(4) . . ?
C13 C14 C19 123.4(3) . . ?
C16 C15 C14 121.6(4) . . ?
C15 C16 C17 121.2(3) . . ?
C16 C17 C18 121.1(4) . . ?
C13 C18 C17 115.9(3) . . ?
C13 C18 C22 122.9(3) . . ?
C17 C18 C22 121.0(3) . . ?
C20 C19 C14 108.9(5) . . ?
C20 C19 C21 109.9(4) . . ?
C14 C19 C21 113.1(4) . . ?
C18 C22 C23 109.5(4) . . ?
C18 C22 C24 113.4(4) . . ?
C23 C22 C24 110.8(4) . . ?
C1 N2 C3 108.8(2) . . ?
C1 N2 C6 126.1(3) . . ?
C3 N2 C6 125.1(2) . . ?
C1 N5 C4 109.2(2) . . ?
C1 N5 C13 125.7(3) . . ?
C4 N5 C13 125.0(2) . . ?
C6 N7 C8 116.6(3) . . ?

loop_
_geom_bond_atom_site_label_1
_geom_bond_atom_site_label_2
_geom_bond_distance
_geom_bond_site_symmetry_2
_geom_bond_publ_flag
C25A Cl3A 1.724(8) . ?
C25A Cl1A 1.751(7) . ?
C25A Cl2A 1.756(8) . ?
C25B Cl3B 1.716(11) . ?
C25B Cl2B 1.729(10) . ?
C25B Cl1B 1.732(11) . ?
C1 N5 1.329(4) . ?
C1 N2 1.338(4) . ?
C3 C4 1.352(4) . ?
C3 N2 1.382(4) . ?
C4 N5 1.383(4) . ?
C6 N7 1.325(4) . ?
C6 C11 1.363(4) . ?
C6 N2 1.445(3) . ?
C8 N7 1.331(4) . ?
C8 O12 1.341(4) . ?
C8 C9 1.400(5) . ?
C9 C10 1.370(5) . ?
C10 C11 1.398(4) . ?
C13 C18 1.394(5) . ?
C13 C14 1.402(5) . ?
C13 N5 1.452(4) . ?
C14 C15 1.396(5) . ?
C14 C19 1.523(6) . ?
C15 C16 1.359(6) . ?
C16 C17 1.373(6) . ?
C17 C18 1.402(5) . ?
C18 C22 1.505(6) . ?
C19 C20 1.523(9) . ?
C19 C21 1.528(7) . ?
C22 C23 1.532(7) . ?
C22 C24 1.534(6) . ?
